data_4071735
loop_
_publ_author_name
'Mirebeau, Jean-Hugues'
'Le Bideau, Franck'
'Marrot, J\'er\^ome'
'Jaouen, G\'erard'

_publ_section_title
;
 Synthesis of Rhenium Carbonyl Complexes Bearing Substituted Pyrrolyl
 Ligands
;
_journal_issue 13
_journal_name_full Organometallics
_journal_page_first 2911
_journal_paper_doi 10.1021/om800348a
_journal_volume 27
_journal_year 2008
_chemical_formula_sum 'C27 H21 N O4 P Re'
_chemical_formula_weight 640.62
_chemical_name_systematic
; 
 ? 
;
_space_group_IT_number 14
_symmetry_cell_setting monoclinic
_symmetry_space_group_name_Hall '-P 2ybc'
_symmetry_space_group_name_H-M 'P 1 21/c 1'
_atom_sites_solution_hydrogens geom
_atom_sites_solution_primary direct
_atom_sites_solution_secondary difmap
_audit_creation_method SHELXL-97
_cell_angle_alpha 90.00
_cell_angle_beta 118.733(2)
_cell_angle_gamma 90.00
_cell_formula_units_Z 4
_cell_length_a 18.0665(6)
_cell_length_b 8.2603(2)
_cell_length_c 18.3269(6)
_cell_measurement_reflns_used 8035
_cell_measurement_temperature 100(2)
_cell_measurement_theta_max 30.07
_cell_measurement_theta_min 2.57
_cell_volume 2398.25(13)
_computing_cell_refinement 'Bruker APEX2'
_computing_data_collection 'Bruker APEX2'
_computing_data_reduction 'Bruker SAINT'
_computing_molecular_graphics 'Bruker SHELXTL'
_computing_publication_material 'Bruker SHELXTL'
_computing_structure_refinement 'SHELXL-97 (Sheldrick, 1997)'
_computing_structure_solution 'SHELXS-97 (Sheldrick, 1990)'
_diffrn_ambient_temperature 100(2)
_diffrn_detector_area_resol_mean 512x512
_diffrn_measured_fraction_theta_full 0.998
_diffrn_measured_fraction_theta_max 0.998
_diffrn_measurement_device_type 'CCD area detector'
_diffrn_measurement_method 'phi and omega scans'
_diffrn_radiation_monochromator graphite
_diffrn_radiation_source 'fine-focus sealed tube'
_diffrn_radiation_type MoK\a
_diffrn_radiation_wavelength 0.71073
_diffrn_reflns_av_R_equivalents 0.0445
_diffrn_reflns_av_sigmaI/netI 0.0254
_diffrn_reflns_limit_h_max 25
_diffrn_reflns_limit_h_min -25
_diffrn_reflns_limit_k_max 11
_diffrn_reflns_limit_k_min -11
_diffrn_reflns_limit_l_max 25
_diffrn_reflns_limit_l_min -25
_diffrn_reflns_number 58356
_diffrn_reflns_theta_full 30.07
_diffrn_reflns_theta_max 30.07
_diffrn_reflns_theta_min 1.29
_exptl_absorpt_coefficient_mu 5.168
_exptl_absorpt_correction_T_max 0.8604
_exptl_absorpt_correction_T_min 0.3062
_exptl_absorpt_correction_type multi-scan
_exptl_absorpt_process_details 'SADABS (Sheldrick, V2.10)'
_exptl_crystal_colour brown
_exptl_crystal_density_diffrn 1.774
_exptl_crystal_density_method 'not measured'
_exptl_crystal_description platelet
_exptl_crystal_F_000 1248
_exptl_crystal_size_max 0.30
_exptl_crystal_size_mid 0.10
_exptl_crystal_size_min 0.03
_refine_diff_density_max 4.305
_refine_diff_density_min -6.813
_refine_diff_density_rms 0.370
_refine_ls_extinction_method none
_refine_ls_goodness_of_fit_ref 1.343
_refine_ls_hydrogen_treatment constr
_refine_ls_matrix_type full
_refine_ls_number_parameters 308
_refine_ls_number_reflns 7035
_refine_ls_number_restraints 0
_refine_ls_restrained_S_all 1.343
_refine_ls_R_factor_all 0.0668
_refine_ls_R_factor_gt 0.0616
_refine_ls_shift/su_max 0.000
_refine_ls_shift/su_mean 0.000
_refine_ls_structure_factor_coef Fsqd
_refine_ls_weighting_details 'calc w=1/[\s^2^(Fo^2^)+(0.0433P)^2^+72.5048P] where P=(Fo^2^+2Fc^2^)/3'
_refine_ls_weighting_scheme calc
_refine_ls_wR_factor_gt 0.1598
_refine_ls_wR_factor_ref 0.1690
_reflns_number_gt 6497
_reflns_number_total 7035
_reflns_threshold_expression >2sigma(I)
_cod_data_source_file om800348a-file002.cif
_cod_data_source_block 14
_cod_depositor_comments
;
The following automatic conversions were performed:

'_symmetry_cell_setting' value 'Monoclinic' changed to 'monoclinic'
according to /home/saulius/struct/CIF-dictionaries/cif_core.dic
dictionary named 'cif_core.dic' version 2.4.1 from 2010-06-29.

Automatic conversion script
Id: cif_fix_values 1715 2011-07-08 13:25:40Z adriana 
;
_cod_original_sg_symbol_H-M P2(1)/c
_cod_database_code 4071735

loop_
_symmetry_equiv_pos_as_xyz
'x, y, z'
'-x, y+1/2, -z+1/2'
'-x, -y, -z'
'x, -y-1/2, z-1/2'

loop_
_atom_site_label
_atom_site_type_symbol
_atom_site_fract_x
_atom_site_fract_y
_atom_site_fract_z
_atom_site_U_iso_or_equiv
_atom_site_adp_type
_atom_site_occupancy
_atom_site_symmetry_multiplicity
_atom_site_calc_flag
_atom_site_refinement_flags
Re Re 0.20089(2) -0.01812(4) 0.10698(2) 0.00881(10) Uani 1 1 d .
P P 0.26353(13) 0.0996(2) 0.24981(13) 0.0089(4) Uani 1 1 d .
N N 0.1584(5) 0.2162(9) 0.0536(5) 0.0108(13) Uani 1 1 d .
C1 C 0.1435(5) -0.1123(11) -0.0045(5) 0.0118(15) Uani 1 1 d .
O1 O 0.1052(5) -0.1718(8) -0.0687(4) 0.0195(14) Uani 1 1 d .
C2 C 0.2576(5) -0.2212(10) 0.1546(5) 0.0113(15) Uani 1 1 d .
O2 O 0.2943(5) -0.3394(8) 0.1826(5) 0.0205(14) Uani 1 1 d .
C3 C 0.1058(6) -0.0761(11) 0.1198(5) 0.0128(15) Uani 1 1 d .
O3 O 0.0474(5) -0.1045(10) 0.1284(5) 0.0225(15) Uani 1 1 d .
O4 O 0.3046(4) 0.0817(8) 0.0929(4) 0.0121(11) Uani 1 1 d .
C4 C 0.2947(6) 0.2286(11) 0.0670(5) 0.0130(15) Uani 1 1 d .
C5 C 0.2186(5) 0.3063(10) 0.0449(5) 0.0119(15) Uani 1 1 d .
C6 C 0.1834(6) 0.4575(10) 0.0078(6) 0.0152(16) Uani 1 1 d .
H6 H 0.2105 0.5422 -0.0054 0.018 Uiso 1 1 calc R
C7 C 0.1008(6) 0.4563(11) -0.0053(6) 0.0203(19) Uani 1 1 d .
H7 H 0.0604 0.5407 -0.0291 0.024 Uiso 1 1 calc R
C8 C 0.0889(5) 0.3063(11) 0.0235(6) 0.0135(16) Uani 1 1 d .
H8 H 0.0376 0.2734 0.0217 0.016 Uiso 1 1 calc R
C9 C 0.3673(7) 0.3068(13) 0.0608(7) 0.025(2) Uani 1 1 d .
H9A H 0.4191 0.2959 0.1141 0.037 Uiso 1 1 calc R
H9B H 0.3550 0.4218 0.0473 0.037 Uiso 1 1 calc R
H9C H 0.3747 0.2534 0.0170 0.037 Uiso 1 1 calc R
C10 C 0.3607(5) 0.2159(11) 0.2847(5) 0.0128(15) Uani 1 1 d .
C11 C 0.4263(6) 0.1433(14) 0.2765(6) 0.0195(18) Uani 1 1 d .
H11 H 0.4180 0.0398 0.2512 0.023 Uiso 1 1 calc R
C12 C 0.5035(6) 0.2212(16) 0.3052(6) 0.025(2) Uani 1 1 d .
H12 H 0.5483 0.1702 0.3008 0.031 Uiso 1 1 calc R
C13 C 0.5146(7) 0.3757(16) 0.3406(6) 0.028(3) Uani 1 1 d .
H13 H 0.5666 0.4312 0.3587 0.034 Uiso 1 1 calc R
C14 C 0.4499(7) 0.4477(13) 0.3491(7) 0.029(3) Uani 1 1 d .
H14 H 0.4581 0.5516 0.3740 0.035 Uiso 1 1 calc R
C15 C 0.3729(6) 0.3683(11) 0.3215(6) 0.0201(19) Uani 1 1 d .
H15 H 0.3289 0.4180 0.3277 0.024 Uiso 1 1 calc R
C16 C 0.1911(5) 0.2337(10) 0.2643(5) 0.0109(15) Uani 1 1 d .
C17 C 0.1628(6) 0.3747(10) 0.2154(5) 0.0130(15) Uani 1 1 d .
H17 H 0.1862 0.4041 0.1806 0.016 Uiso 1 1 calc R
C18 C 0.1012(6) 0.4707(11) 0.2175(6) 0.0176(17) Uani 1 1 d .
H18 H 0.0820 0.5649 0.1837 0.021 Uiso 1 1 calc R
C19 C 0.0671(6) 0.4299(12) 0.2688(6) 0.0189(18) Uani 1 1 d .
H19 H 0.0243 0.4954 0.2698 0.023 Uiso 1 1 calc R
C20 C 0.0960(6) 0.2931(12) 0.3186(6) 0.0192(18) Uani 1 1 d .
H20 H 0.0735 0.2662 0.3545 0.023 Uiso 1 1 calc R
C21 C 0.1578(6) 0.1945(11) 0.3165(6) 0.0161(17) Uani 1 1 d .
H21 H 0.1770 0.1007 0.3506 0.019 Uiso 1 1 calc R
C22 C 0.2942(6) -0.0556(10) 0.3312(5) 0.0122(15) Uani 1 1 d .
C23 C 0.3738(6) -0.0590(11) 0.4018(6) 0.0170(17) Uani 1 1 d .
H23 H 0.4134 0.0239 0.4098 0.020 Uiso 1 1 calc R
C24 C 0.3959(7) -0.1818(12) 0.4603(6) 0.022(2) Uani 1 1 d .
H24 H 0.4507 -0.1837 0.5073 0.026 Uiso 1 1 calc R
C25 C 0.3376(7) -0.3022(12) 0.4501(6) 0.0203(19) Uani 1 1 d .
H25 H 0.3522 -0.3852 0.4906 0.024 Uiso 1 1 calc R
C26 C 0.2588(6) -0.3005(11) 0.3812(6) 0.0159(17) Uani 1 1 d .
H26 H 0.2190 -0.3825 0.3741 0.019 Uiso 1 1 calc R
C27 C 0.2373(6) -0.1791(11) 0.3219(6) 0.0152(16) Uani 1 1 d .
H27 H 0.1830 -0.1800 0.2742 0.018 Uiso 1 1 calc R

loop_
_atom_site_aniso_label
_atom_site_aniso_U_11
_atom_site_aniso_U_22
_atom_site_aniso_U_33
_atom_site_aniso_U_23
_atom_site_aniso_U_13
_atom_site_aniso_U_12
Re 0.01168(15) 0.00524(14) 0.01133(15) 0.00019(11) 0.00698(12) 0.00015(11)
P 0.0099(9) 0.0081(9) 0.0109(9) -0.0003(7) 0.0067(8) 0.0001(7)
N 0.010(3) 0.009(3) 0.012(3) 0.002(2) 0.004(3) 0.004(2)
C1 0.010(3) 0.015(4) 0.014(4) 0.004(3) 0.009(3) 0.005(3)
O1 0.030(4) 0.014(3) 0.014(3) -0.001(2) 0.010(3) 0.000(3)
C2 0.011(4) 0.011(4) 0.010(4) 0.002(3) 0.004(3) 0.001(3)
O2 0.021(3) 0.014(3) 0.025(4) 0.007(3) 0.010(3) 0.005(3)
C3 0.015(4) 0.013(4) 0.013(4) 0.001(3) 0.009(3) 0.001(3)
O3 0.016(3) 0.030(4) 0.025(4) -0.001(3) 0.012(3) -0.006(3)
O4 0.010(3) 0.014(3) 0.015(3) 0.004(2) 0.008(2) 0.003(2)
C4 0.015(4) 0.012(4) 0.013(4) -0.002(3) 0.007(3) 0.000(3)
C5 0.010(4) 0.012(4) 0.015(4) 0.003(3) 0.007(3) 0.003(3)
C6 0.022(4) 0.007(3) 0.016(4) 0.002(3) 0.008(3) 0.002(3)
C7 0.020(4) 0.012(4) 0.023(5) 0.003(3) 0.005(4) 0.005(3)
C8 0.004(3) 0.014(4) 0.018(4) 0.000(3) 0.002(3) 0.002(3)
C9 0.024(5) 0.022(5) 0.036(6) 0.006(4) 0.021(5) -0.002(4)
C10 0.011(4) 0.013(4) 0.013(4) 0.002(3) 0.006(3) -0.002(3)
C11 0.010(4) 0.033(5) 0.015(4) -0.003(4) 0.006(3) -0.004(4)
C12 0.006(4) 0.057(7) 0.012(4) 0.003(4) 0.003(3) -0.006(4)
C13 0.017(5) 0.045(7) 0.014(4) 0.012(4) 0.000(4) -0.015(4)
C14 0.029(5) 0.018(5) 0.027(5) 0.008(4) 0.002(4) -0.013(4)
C15 0.017(4) 0.013(4) 0.024(5) 0.002(3) 0.005(4) -0.003(3)
C16 0.012(4) 0.010(3) 0.015(4) -0.001(3) 0.010(3) 0.000(3)
C17 0.018(4) 0.009(3) 0.014(4) -0.001(3) 0.009(3) -0.002(3)
C18 0.023(4) 0.009(4) 0.017(4) -0.002(3) 0.006(3) 0.000(3)
C19 0.018(4) 0.018(4) 0.021(4) -0.004(3) 0.010(4) 0.005(3)
C20 0.020(4) 0.023(4) 0.024(5) -0.001(4) 0.018(4) 0.001(4)
C21 0.018(4) 0.015(4) 0.021(4) 0.004(3) 0.014(4) 0.005(3)
C22 0.017(4) 0.011(4) 0.012(4) -0.001(3) 0.010(3) -0.001(3)
C23 0.019(4) 0.013(4) 0.015(4) -0.001(3) 0.004(3) -0.003(3)
C24 0.020(5) 0.020(4) 0.017(4) 0.004(4) 0.002(4) -0.004(4)
C25 0.025(5) 0.015(4) 0.018(4) 0.002(3) 0.008(4) -0.002(4)
C26 0.020(4) 0.014(4) 0.015(4) 0.002(3) 0.010(4) -0.004(3)
C27 0.013(4) 0.018(4) 0.014(4) 0.004(3) 0.006(3) -0.002(3)

loop_
_atom_type_symbol
_atom_type_description
_atom_type_scat_dispersion_real
_atom_type_scat_dispersion_imag
_atom_type_scat_source
C C 0.0033 0.0016 'International Tables Vol C Tables 4.2.6.8 and 6.1.1.4'
H H 0.0000 0.0000 'International Tables Vol C Tables 4.2.6.8 and 6.1.1.4'
N N 0.0061 0.0033 'International Tables Vol C Tables 4.2.6.8 and 6.1.1.4'
O O 0.0106 0.0060 'International Tables Vol C Tables 4.2.6.8 and 6.1.1.4'
P P 0.1023 0.0942 'International Tables Vol C Tables 4.2.6.8 and 6.1.1.4'
Re Re -1.0185 7.2310 'International Tables Vol C Tables 4.2.6.8 and 6.1.1.4'

loop_
_geom_angle_atom_site_label_1
_geom_angle_atom_site_label_2
_geom_angle_atom_site_label_3
_geom_angle
C3 Re C2 92.2(4)
C3 Re C1 88.4(4)
C2 Re C1 91.5(3)
C3 Re N 97.9(3)
C2 Re N 169.8(3)
C1 Re N 89.4(3)
C3 Re O4 172.3(3)
C2 Re O4 94.8(3)
C1 Re O4 94.6(3)
N Re O4 75.1(3)
C3 Re P 87.1(3)
C2 Re P 89.4(3)
C1 Re P 175.5(2)
N Re P 90.5(2)
O4 Re P 89.70(18)
C10 P C16 105.3(4)
C10 P C22 102.6(4)
C16 P C22 105.2(4)
C10 P Re 116.6(3)
C16 P Re 113.1(3)
C22 P Re 112.7(3)
C8 N C5 106.7(7)
C8 N Re 139.1(6)
C5 N Re 114.2(5)
O1 C1 Re 174.9(8)
O2 C2 Re 176.9(8)
O3 C3 Re 177.0(8)
C4 O4 Re 115.3(5)
O4 C4 C5 119.1(8)
O4 C4 C9 117.3(8)
C5 C4 C9 123.6(8)
N C5 C4 116.1(8)
N C5 C6 109.4(7)
C4 C5 C6 134.3(8)
C7 C6 C5 105.8(8)
C7 C6 H6 127.1
C5 C6 H6 127.1
C6 C7 C8 106.7(8)
C6 C7 H7 126.6
C8 C7 H7 126.6
N C8 C7 111.4(8)
N C8 H8 124.3
C7 C8 H8 124.3
C4 C9 H9A 109.5
C4 C9 H9B 109.5
H9A C9 H9B 109.5
C4 C9 H9C 109.5
H9A C9 H9C 109.5
H9B C9 H9C 109.5
C15 C10 C11 119.5(9)
C15 C10 P 123.2(7)
C11 C10 P 117.3(7)
C12 C11 C10 120.6(10)
C12 C11 H11 119.7
C10 C11 H11 119.7
C11 C12 C13 119.4(10)
C11 C12 H12 120.3
C13 C12 H12 120.3
C14 C13 C12 120.1(9)
C14 C13 H13 119.9
C12 C13 H13 119.9
C13 C14 C15 120.4(11)
C13 C14 H14 119.8
C15 C14 H14 119.8
C14 C15 C10 119.9(10)
C14 C15 H15 120.0
C10 C15 H15 120.0
C21 C16 C17 119.0(8)
C21 C16 P 122.3(7)
C17 C16 P 118.4(6)
C18 C17 C16 120.6(8)
C18 C17 H17 119.7
C16 C17 H17 119.7
C17 C18 C19 120.3(9)
C17 C18 H18 119.9
C19 C18 H18 119.9
C20 C19 C18 119.6(9)
C20 C19 H19 120.2
C18 C19 H19 120.2
C19 C20 C21 120.5(9)
C19 C20 H20 119.7
C21 C20 H20 119.7
C16 C21 C20 120.0(9)
C16 C21 H21 120.0
C20 C21 H21 120.0
C23 C22 C27 117.8(8)
C23 C22 P 122.7(7)
C27 C22 P 119.5(7)
C24 C23 C22 121.1(9)
C24 C23 H23 119.5
C22 C23 H23 119.5
C23 C24 C25 120.0(9)
C23 C24 H24 120.0
C25 C24 H24 120.0
C26 C25 C24 119.8(9)
C26 C25 H25 120.1
C24 C25 H25 120.1
C25 C26 C27 120.1(9)
C25 C26 H26 119.9
C27 C26 H26 119.9
C26 C27 C22 121.3(9)
C26 C27 H27 119.4
C22 C27 H27 119.4

loop_
_geom_bond_atom_site_label_1
_geom_bond_atom_site_label_2
_geom_bond_distance
Re C3 1.904(9)
Re C2 1.941(8)
Re C1 1.955(9)
Re N 2.138(7)
Re O4 2.174(6)
Re P 2.496(2)
P C10 1.826(9)
P C16 1.828(8)
P C22 1.838(9)
N C8 1.331(10)
N C5 1.389(11)
C1 O1 1.150(11)
C2 O2 1.153(11)
C3 O3 1.162(11)
O4 C4 1.285(11)
C4 C5 1.390(12)
C4 C9 1.513(13)
C5 C6 1.418(11)
C6 C7 1.392(14)
C6 H6 0.9500
C7 C8 1.404(13)
C7 H7 0.9500
C8 H8 0.9500
C9 H9A 0.9800
C9 H9B 0.9800
C9 H9C 0.9800
C10 C15 1.394(13)
C10 C11 1.399(13)
C11 C12 1.390(13)
C11 H11 0.9500
C12 C13 1.401(18)
C12 H12 0.9500
C13 C14 1.387(18)
C13 H13 0.9500
C14 C15 1.394(14)
C14 H14 0.9500
C15 H15 0.9500
C16 C21 1.392(12)
C16 C17 1.407(12)
C17 C18 1.382(13)
C17 H17 0.9500
C18 C19 1.391(14)
C18 H18 0.9500
C19 C20 1.388(14)
C19 H19 0.9500
C20 C21 1.399(12)
C20 H20 0.9500
C21 H21 0.9500
C22 C23 1.397(12)
C22 C27 1.400(12)
C23 C24 1.388(13)
C23 H23 0.9500
C24 C25 1.394(14)
C24 H24 0.9500
C25 C26 1.376(14)
C25 H25 0.9500
C26 C27 1.389(12)
C26 H26 0.9500
C27 H27 0.9500
